data_7210681
loop_
_publ_author_name
'Li, Huijun'
'Han, Yi'
'Lv, Xiaofeng'
'Du, Shanshan'
'Hou, Hongwei'
'Fan, Yaoting'

_publ_section_title
;
 3D CoII, NiII, CoII-doped NiII noninterpenetrated ladder-polymers:
 structural and magnetic studies
;
_journal_issue 18
_journal_name_full CrystEngComm
_journal_page_first 3672
_journal_paper_doi 10.1039/c3ce00061c
_journal_volume 15
_journal_year 2013
_chemical_formula_sum 'C26 H20 N2 Ni2 O11'
_chemical_formula_weight 653.86
_chemical_name_systematic
;
?
;
_space_group_IT_number 15
_symmetry_cell_setting monoclinic
_symmetry_space_group_name_Hall '-C 2yc'
_symmetry_space_group_name_H-M 'C 1 2/c 1'
_atom_sites_solution_hydrogens geom
_atom_sites_solution_primary direct
_atom_sites_solution_secondary difmap
_audit_creation_method SHELXL-97
_cell_angle_alpha 90.00
_cell_angle_beta 97.7430(10)
_cell_angle_gamma 90.00
_cell_formula_units_Z 4
_cell_length_a 16.7830(13)
_cell_length_b 14.1889(10)
_cell_length_c 18.6834(14)
_cell_measurement_reflns_used 3069
_cell_measurement_temperature 293(2)
_cell_measurement_theta_max 27.1311
_cell_measurement_theta_min 2.7707
_cell_volume 4408.6(6)
_computing_cell_refinement 'Bruker SMART'
_computing_data_collection 'Bruker SMART'
_computing_data_reduction 'Bruker SAINT'
_computing_molecular_graphics 'Bruker SHELXTL'
_computing_publication_material 'Bruker SHELXTL'
_computing_structure_refinement 'SHELXL-97 (Sheldrick, 1997)'
_computing_structure_solution 'SHELXS-97 (Sheldrick, 1990)'
_diffrn_ambient_temperature 293(2)
_diffrn_measured_fraction_theta_full 0.997
_diffrn_measured_fraction_theta_max 0.997
_diffrn_measurement_device_type 'Xcalibur, Eos, Gemini'
_diffrn_measurement_method '\w scans'
_diffrn_radiation_monochromator graphite
_diffrn_radiation_source 'fine-focus sealed tube'
_diffrn_radiation_type MoK\a
_diffrn_radiation_wavelength 0.71073
_diffrn_reflns_av_R_equivalents 0.0593
_diffrn_reflns_av_sigmaI/netI 0.0762
_diffrn_reflns_limit_h_max 20
_diffrn_reflns_limit_h_min -20
_diffrn_reflns_limit_k_max 12
_diffrn_reflns_limit_k_min -17
_diffrn_reflns_limit_l_max 22
_diffrn_reflns_limit_l_min -22
_diffrn_reflns_number 11883
_diffrn_reflns_theta_full 25.50
_diffrn_reflns_theta_max 25.50
_diffrn_reflns_theta_min 2.10
_exptl_absorpt_coefficient_mu 0.894
_exptl_absorpt_correction_T_max 0.8776
_exptl_absorpt_correction_T_min 0.8415
_exptl_absorpt_correction_type multi-scan
_exptl_crystal_colour Green
_exptl_crystal_density_diffrn 0.985
_exptl_crystal_density_method 'not measured'
_exptl_crystal_description Prism
_exptl_crystal_F_000 1336
_exptl_crystal_size_max 0.20
_exptl_crystal_size_mid 0.18
_exptl_crystal_size_min 0.15
_platon_squeeze_details
;
;
_refine_diff_density_max 0.655
_refine_diff_density_min -0.278
_refine_diff_density_rms 0.061
_refine_ls_extinction_method none
_refine_ls_goodness_of_fit_ref 0.816
_refine_ls_hydrogen_treatment constr
_refine_ls_matrix_type full
_refine_ls_number_parameters 223
_refine_ls_number_reflns 4103
_refine_ls_number_restraints 0
_refine_ls_restrained_S_all 0.816
_refine_ls_R_factor_all 0.0691
_refine_ls_R_factor_gt 0.0430
_refine_ls_shift/su_max 0.003
_refine_ls_shift/su_mean 0.000
_refine_ls_structure_factor_coef Fsqd
_refine_ls_weighting_details 'calc w=1/[\s^2^(Fo^2^)+(0.0667P)^2^+0.0000P] where P=(Fo^2^+2Fc^2^)/3'
_refine_ls_weighting_scheme calc
_refine_ls_wR_factor_gt 0.1034
_refine_ls_wR_factor_ref 0.1110
_reflns_number_gt 2608
_reflns_number_total 4103
_reflns_threshold_expression >2sigma(I)
_cod_data_source_file c3ce00061c.txt
_cod_data_source_block 2
_cod_depositor_comments
;
The following automatic conversions were performed:

'_symmetry_cell_setting' value 'Monoclinic' changed to 'monoclinic'
according to /home/saulius/struct/CIF-dictionaries/cif_core.dic
dictionary named 'cif_core.dic' version 2.4.2 from
2011-04-26.

'_exptl_absorpt_correction_type' value 'Multi-scan'
changed to 'multi-scan' according to
/home/saulius/struct/CIF-dictionaries/cif_core.dic dictionary named
'cif_core.dic' version 2.4.2 from 2011-04-26.

Automatic conversion script
Id: cif_fix_values 1891 2012-01-12 08:04:46Z andrius 
;
_cod_original_sg_symbol_H-M C2/c
_cod_database_code 7210681

loop_
_symmetry_equiv_pos_as_xyz
'x, y, z'
'-x, y, -z+1/2'
'x+1/2, y+1/2, z'
'-x+1/2, y+1/2, -z+1/2'
'-x, -y, -z'
'x, -y, z-1/2'
'-x+1/2, -y+1/2, -z'
'x+1/2, -y+1/2, z-1/2'

loop_
_atom_site_label
_atom_site_type_symbol
_atom_site_fract_x
_atom_site_fract_y
_atom_site_fract_z
_atom_site_U_iso_or_equiv
_atom_site_adp_type
_atom_site_occupancy
_atom_site_symmetry_multiplicity
_atom_site_calc_flag
_atom_site_refinement_flags
_atom_site_disorder_assembly
_atom_site_disorder_group
Ni1 Ni 0.04002(2) 0.28037(3) 1.16827(2) 0.03409(15) Uani 1 1 d . . .
O1 O 0.04798(14) -0.18708(17) 0.83249(13) 0.0580(7) Uani 1 1 d . . .
O2 O 0.11683(13) -0.19994(16) 0.73950(12) 0.0493(6) Uani 1 1 d . . .
O3 O 0.37186(14) 0.12860(16) 0.84171(13) 0.0539(7) Uani 1 1 d . . .
O4 O 0.36098(14) 0.03301(18) 0.74711(14) 0.0634(8) Uani 1 1 d . . .
O5 O -0.03521(17) 0.3596(2) 1.09170(14) 0.0746(8) Uani 1 1 d . A .
H1W H -0.0372 0.4210 1.0886 0.090 Uiso 1 1 d R . .
H2W H -0.0852 0.3426 1.0790 0.090 Uiso 1 1 d R . .
O6 O 0.0000 0.36600(19) 1.2500 0.0375(7) Uani 1 2 d S . .
H3W H 0.0365 0.4002 1.2685 0.045 Uiso 1 1 d R . .
N1 N 0.08026(16) 0.20346(18) 1.08463(15) 0.0398(7) Uani 0.487(4) 1 d P A 1
C1 C 0.0822(4) 0.1070(5) 1.0816(4) 0.0425(19) Uani 0.487(4) 1 d P A 1
H1A H 0.0654 0.0738 1.1198 0.051 Uiso 0.487(4) 1 calc PR A 1
C2 C 0.1071(4) 0.0559(5) 1.0264(4) 0.050(2) Uani 0.487(4) 1 d P A 1
H2A H 0.1048 -0.0096 1.0265 0.060 Uiso 0.487(4) 1 calc PR A 1
C3 C 0.1351(2) 0.1024(2) 0.97194(18) 0.0470(9) Uani 0.487(4) 1 d P A 1
C4 C 0.1240(4) 0.1971(5) 0.9652(4) 0.049(2) Uani 0.487(4) 1 d P A 1
H4A H 0.1338 0.2289 0.9237 0.059 Uiso 0.487(4) 1 calc PR A 1
C5 C 0.0975(4) 0.2448(5) 1.0227(4) 0.046(2) Uani 0.487(4) 1 d P A 1
H5A H 0.0912 0.3097 1.0185 0.055 Uiso 0.487(4) 1 calc PR A 1
N1' N 0.08026(16) 0.20346(18) 1.08463(15) 0.0398(7) Uani 0.513(4) 1 d P A 2
C1' C 0.0353(4) 0.1754(5) 1.0330(4) 0.0425(18) Uani 0.513(4) 1 d P A 2
H1'A H -0.0192 0.1880 1.0319 0.051 Uiso 0.513(4) 1 calc PR A 2
C2' C 0.0591(4) 0.1254(5) 0.9747(4) 0.049(2) Uani 0.513(4) 1 d P A 2
H2'A H 0.0202 0.1079 0.9368 0.058 Uiso 0.513(4) 1 calc PR A 2
C3' C 0.1351(2) 0.1024(2) 0.97194(18) 0.0470(9) Uani 0.513(4) 1 d P A 2
C4' C 0.1910(4) 0.1358(5) 1.0358(3) 0.0460(19) Uani 0.513(4) 1 d P A 2
H4'A H 0.2459 0.1241 1.0386 0.055 Uiso 0.513(4) 1 calc PR A 2
C5' C 0.1612(4) 0.1845(4) 1.0911(3) 0.0375(16) Uani 0.513(4) 1 d P A 2
H5'A H 0.1955 0.2038 1.1317 0.045 Uiso 0.513(4) 1 calc PR A 2
C6 C 0.1645(2) 0.0493(2) 0.91231(19) 0.0499(10) Uani 1 1 d . . .
C7 C 0.1243(2) -0.0300(2) 0.88233(19) 0.0481(9) Uani 1 1 d . A .
H7A H 0.0787 -0.0509 0.9008 0.058 Uiso 1 1 calc R . .
C8 C 0.15035(18) -0.0784(2) 0.82603(17) 0.0396(8) Uani 1 1 d . . .
C9 C 0.21917(18) -0.0476(2) 0.79786(17) 0.0397(8) Uani 1 1 d . A .
H9A H 0.2367 -0.0793 0.7593 0.048 Uiso 1 1 calc R . .
C10 C 0.26072(19) 0.0298(2) 0.82761(18) 0.0444(9) Uani 1 1 d . . .
C11 C 0.2333(2) 0.0777(2) 0.8846(2) 0.0561(11) Uani 1 1 d . A .
H11A H 0.2617 0.1298 0.9045 0.067 Uiso 1 1 calc R . .
C12 C 0.10142(17) -0.1626(2) 0.79598(17) 0.0386(8) Uani 1 1 d . A .
C13 C 0.3375(2) 0.0659(2) 0.80257(19) 0.0445(9) Uani 1 1 d . A .

loop_
_atom_site_aniso_label
_atom_site_aniso_U_11
_atom_site_aniso_U_22
_atom_site_aniso_U_33
_atom_site_aniso_U_23
_atom_site_aniso_U_13
_atom_site_aniso_U_12
Ni1 0.0316(2) 0.0363(2) 0.0394(2) -0.00263(19) 0.02330(17) -0.00488(19)
O1 0.0544(15) 0.0684(17) 0.0601(16) -0.0234(13) 0.0410(13) -0.0338(13)
O2 0.0498(14) 0.0550(16) 0.0501(14) -0.0144(12) 0.0319(12) -0.0189(11)
O3 0.0543(15) 0.0488(15) 0.0688(17) -0.0211(13) 0.0457(13) -0.0242(12)
O4 0.0609(16) 0.0727(18) 0.0674(17) -0.0318(14) 0.0481(14) -0.0281(13)
O5 0.087(2) 0.081(2) 0.0580(17) 0.0067(15) 0.0169(15) 0.0160(16)
O6 0.0330(16) 0.0389(18) 0.0448(18) 0.000 0.0210(14) 0.000
N1 0.0400(17) 0.0408(18) 0.0443(17) -0.0067(13) 0.0264(14) -0.0096(12)
C1 0.046(4) 0.044(4) 0.043(4) -0.009(3) 0.024(3) -0.011(3)
C2 0.056(5) 0.038(4) 0.063(5) -0.015(4) 0.032(4) -0.023(4)
C3 0.051(2) 0.043(2) 0.056(2) -0.0134(17) 0.0394(19) -0.0151(17)
C4 0.056(5) 0.053(5) 0.045(4) -0.005(3) 0.029(4) -0.015(4)
C5 0.056(5) 0.039(4) 0.048(4) -0.009(3) 0.030(4) -0.007(3)
N1' 0.0400(17) 0.0408(18) 0.0443(17) -0.0067(13) 0.0264(14) -0.0096(12)
C1' 0.027(3) 0.062(5) 0.044(4) -0.003(3) 0.022(3) -0.005(3)
C2' 0.036(4) 0.069(5) 0.044(4) -0.025(4) 0.020(3) -0.020(3)
C3' 0.051(2) 0.043(2) 0.056(2) -0.0134(17) 0.0394(19) -0.0151(17)
C4' 0.037(4) 0.062(5) 0.044(4) -0.012(3) 0.025(3) -0.012(3)
C5' 0.031(3) 0.045(4) 0.040(4) -0.013(3) 0.019(3) -0.007(3)
C6 0.049(2) 0.048(2) 0.061(2) -0.0169(18) 0.0385(19) -0.0155(17)
C7 0.043(2) 0.054(2) 0.055(2) -0.0093(18) 0.0341(18) -0.0125(17)
C8 0.0352(18) 0.042(2) 0.047(2) -0.0037(15) 0.0263(16) -0.0077(15)
C9 0.0409(19) 0.0402(19) 0.0446(19) -0.0067(15) 0.0295(16) -0.0052(15)
C10 0.044(2) 0.039(2) 0.057(2) -0.0109(17) 0.0355(18) -0.0132(16)
C11 0.057(2) 0.045(2) 0.078(3) -0.0228(19) 0.050(2) -0.0213(18)
C12 0.0251(16) 0.049(2) 0.046(2) -0.0011(16) 0.0191(15) -0.0025(15)
C13 0.046(2) 0.040(2) 0.055(2) -0.0028(17) 0.0341(18) -0.0052(16)

loop_
_atom_type_symbol
_atom_type_description
_atom_type_scat_dispersion_real
_atom_type_scat_dispersion_imag
_atom_type_scat_source
C C 0.0033 0.0016 'International Tables Vol C Tables 4.2.6.8 and 6.1.1.4'
H H 0.0000 0.0000 'International Tables Vol C Tables 4.2.6.8 and 6.1.1.4'
N N 0.0061 0.0033 'International Tables Vol C Tables 4.2.6.8 and 6.1.1.4'
O O 0.0106 0.0060 'International Tables Vol C Tables 4.2.6.8 and 6.1.1.4'
Ni Ni 0.3393 1.1124 'International Tables Vol C Tables 4.2.6.8 and 6.1.1.4'

loop_
_geom_angle_atom_site_label_1
_geom_angle_atom_site_label_2
_geom_angle_atom_site_label_3
_geom_angle
_geom_angle_site_symmetry_1
_geom_angle_site_symmetry_3
O1 Ni1 O3 174.14(9) 5_557 7_557
O1 Ni1 O2 92.03(11) 5_557 6_556
O3 Ni1 O2 90.68(10) 7_557 6_556
O1 Ni1 N1 87.80(9) 5_557 .
O3 Ni1 N1 87.12(9) 7_557 .
O2 Ni1 N1 87.53(10) 6_556 .
O1 Ni1 O5 88.49(11) 5_557 .
O3 Ni1 O5 88.57(11) 7_557 .
O2 Ni1 O5 177.19(9) 6_556 .
N1 Ni1 O5 89.73(11) . .
O1 Ni1 O6 94.55(8) 5_557 .
O3 Ni1 O6 90.41(8) 7_557 .
O2 Ni1 O6 94.76(7) 6_556 .
N1 Ni1 O6 176.66(10) . .
O5 Ni1 O6 87.95(8) . .
C12 O1 Ni1 140.6(2) . 5_557
C12 O2 Ni1 126.93(19) . 6
C13 O3 Ni1 134.5(2) . 7_557
Ni1 O5 H1W 126.3 . .
Ni1 O5 H2W 120.2 . .
H1W O5 H2W 103.3 . .
Ni1 O6 Ni1 110.43(12) . 2_557
Ni1 O6 H3W 110.5 . .
Ni1 O6 H3W 109.0 2_557 .
C5 N1 C1 112.7(4) . .
C5 N1 Ni1 122.5(3) . .
C1 N1 Ni1 124.3(3) . .
N1 C1 C2 124.8(6) . .
N1 C1 H1A 117.6 . .
C2 C1 H1A 117.6 . .
C3 C2 C1 118.7(6) . .
C3 C2 H2A 120.6 . .
C1 C2 H2A 120.6 . .
C2 C3 C4 119.8(5) . .
C2 C3 C6 120.2(4) . .
C4 C3 C6 119.1(4) . .
C3 C4 C5 117.5(6) . .
C3 C4 H4A 121.3 . .
C5 C4 H4A 121.3 . .
N1 C5 C4 125.0(6) . .
N1 C5 H5A 117.5 . .
C4 C5 H5A 117.5 . .
C2' C1' H1'A 117.5 . .
C1' C2' H2'A 119.0 . .
C5' C4' H4'A 120.0 . .
C4' C5' H5'A 120.6 . .
C11 C6 C7 117.9(3) . .
C11 C6 C3 120.7(3) . .
C7 C6 C3 121.4(3) . .
C8 C7 C6 121.7(3) . .
C8 C7 H7A 119.2 . .
C6 C7 H7A 119.2 . .
C7 C8 C9 119.6(3) . .
C7 C8 C12 117.7(3) . .
C9 C8 C12 122.7(3) . .
C10 C9 C8 119.7(3) . .
C10 C9 H9A 120.2 . .
C8 C9 H9A 120.2 . .
C9 C10 C11 119.8(3) . .
C9 C10 C13 123.3(3) . .
C11 C10 C13 116.9(3) . .
C6 C11 C10 121.4(3) . .
C6 C11 H11A 119.3 . .
C10 C11 H11A 119.3 . .
O2 C12 O1 126.5(3) . .
O2 C12 C8 119.2(3) . .
O1 C12 C8 114.3(3) . .
O3 C13 O4 125.7(3) . .
O3 C13 C10 114.0(3) . .
O4 C13 C10 120.4(3) . .

loop_
_geom_bond_atom_site_label_1
_geom_bond_atom_site_label_2
_geom_bond_distance
_geom_bond_site_symmetry_2
Ni1 O1 1.982(2) 5_557
Ni1 O3 1.991(2) 7_557
Ni1 O2 2.067(2) 6_556
Ni1 N1 2.091(2) .
Ni1 O5 2.102(3) .
Ni1 O6 2.1297(16) .
O1 C12 1.247(3) .
O1 Ni1 1.982(2) 5_557
O2 C12 1.239(3) .
O2 Ni1 2.067(2) 6
O3 C13 1.243(4) .
O3 Ni1 1.991(2) 7_557
O4 C13 1.248(4) .
O5 H1W 0.8739 .
O5 H2W 0.8753 .
O6 Ni1 2.1297(16) 2_557
O6 H3W 0.8210 .
N1 C5 1.363(7) .
N1 C1 1.371(7) .
C1 C2 1.372(9) .
C1 H1A 0.9300 .
C2 C3 1.349(7) .
C2 H2A 0.9300 .
C3 C4 1.361(8) .
C3 C6 1.483(4) .
C4 C5 1.392(9) .
C4 H4A 0.9300 .
C5 H5A 0.9300 .
C1' C2' 1.402(8) .
C1' H1'A 0.9300 .
C2' H2'A 0.9300 .
C4' C5' 1.390(8) .
C4' H4'A 0.9300 .
C5' H5'A 0.9300 .
C6 C11 1.388(4) .
C6 C7 1.391(4) .
C7 C8 1.376(4) .
C7 H7A 0.9300 .
C8 C9 1.402(4) .
C8 C12 1.514(4) .
C9 C10 1.377(4) .
C9 H9A 0.9300 .
C10 C11 1.393(4) .
C10 C13 1.518(4) .
C11 H11A 0.9300 .

loop_
_geom_torsion_atom_site_label_1
_geom_torsion_atom_site_label_2
_geom_torsion_atom_site_label_3
_geom_torsion_atom_site_label_4
_geom_torsion
_geom_torsion_site_symmetry_1
_geom_torsion_site_symmetry_4
O1 Ni1 O6 Ni1 40.50(8) 5_557 2_557
O3 Ni1 O6 Ni1 -142.63(8) 7_557 2_557
O2 Ni1 O6 Ni1 -51.92(6) 6_556 2_557
N1 Ni1 O6 Ni1 175.0(14) . 2_557
O5 Ni1 O6 Ni1 128.82(8) . 2_557
O1 Ni1 N1 C5 130.3(4) 5_557 .
O3 Ni1 N1 C5 -46.7(4) 7_557 .
O2 Ni1 N1 C5 -137.5(4) 6_556 .
O5 Ni1 N1 C5 41.8(4) . .
O6 Ni1 N1 C5 -4.3(16) . .
O1 Ni1 N1 C1 -40.9(4) 5_557 .
O3 Ni1 N1 C1 142.0(4) 7_557 .
O2 Ni1 N1 C1 51.2(4) 6_556 .
O5 Ni1 N1 C1 -129.4(4) . .
O6 Ni1 N1 C1 -175.6(12) . .
C5 N1 C1 C2 6.8(9) . .
Ni1 N1 C1 C2 178.8(5) . .
N1 C1 C2 C3 2.9(11) . .
C1 C2 C3 C4 -12.6(10) . .
C1 C2 C3 C6 178.4(5) . .
C2 C3 C4 C5 11.8(9) . .
C6 C3 C4 C5 -179.0(5) . .
C1 N1 C5 C4 -7.4(9) . .
Ni1 N1 C5 C4 -179.6(5) . .
C3 C4 C5 N1 -1.5(11) . .
C2 C3 C6 C11 -138.7(5) . .
C4 C3 C6 C11 52.2(6) . .
C2 C3 C6 C7 41.4(7) . .
C4 C3 C6 C7 -127.7(5) . .
C11 C6 C7 C8 -1.3(6) . .
C3 C6 C7 C8 178.6(4) . .
C6 C7 C8 C9 0.1(5) . .
C6 C7 C8 C12 -178.6(3) . .
C7 C8 C9 C10 1.1(5) . .
C12 C8 C9 C10 179.7(3) . .
C8 C9 C10 C11 -1.0(5) . .
C8 C9 C10 C13 177.6(3) . .
C7 C6 C11 C10 1.3(6) . .
C3 C6 C11 C10 -178.6(4) . .
C9 C10 C11 C6 -0.1(6) . .
C13 C10 C11 C6 -178.9(4) . .
Ni1 O2 C12 O1 23.1(5) 6 .
Ni1 O2 C12 C8 -156.8(2) 6 .
Ni1 O1 C12 O2 -2.3(6) 5_557 .
Ni1 O1 C12 C8 177.5(3) 5_557 .
C7 C8 C12 O2 170.5(3) . .
C9 C8 C12 O2 -8.2(5) . .
C7 C8 C12 O1 -9.4(5) . .
C9 C8 C12 O1 171.9(3) . .
Ni1 O3 C13 O4 12.9(6) 7_557 .
Ni1 O3 C13 C10 -167.0(2) 7_557 .
C9 C10 C13 O3 -171.2(3) . .
C11 C10 C13 O3 7.5(5) . .
C9 C10 C13 O4 8.9(6) . .
C11 C10 C13 O4 -172.4(4) . .

loop_
_platon_squeeze_void_nr
_platon_squeeze_void_average_x
_platon_squeeze_void_average_y
_platon_squeeze_void_average_z
_platon_squeeze_void_volume
_platon_squeeze_void_count_electrons
1 -0.004 -0.355 0.252 2071.3 490.0
